data_4112988
loop_
_publ_author_name
'Dean M. Goedde'
'Gregory S. Girolami'

_publ_section_title
;
 A New Class of CVD Precursors to Metal Borides: Cr(B3H8)2 and Related
 Octahydrotriborate Complexes
;
_journal_name_full 'Journal of the American Chemical Society'
_journal_page_first 12230
_journal_page_last 12231
_journal_paper_doi 10.1021/ja046906c
_journal_volume 126
_journal_year 2004
_chemical_formula_sum 'C8 H32 B6 Cr O2'
_chemical_formula_weight 277.20
_chemical_name_systematic
; 
 ? 
;
_space_group_IT_number 14
_symmetry_cell_setting monoclinic
_symmetry_space_group_name_Hall '-P 2yn'
_symmetry_space_group_name_H-M 'P 1 21/n 1'
_atom_sites_solution_hydrogens geom
_atom_sites_solution_primary direct
_atom_sites_solution_secondary difmap
_audit_creation_method SHELXL-97
_cell_angle_alpha 90.00
_cell_angle_beta 102.597(3)
_cell_angle_gamma 90.00
_cell_formula_units_Z 2
_cell_length_a 9.2238(16)
_cell_length_b 8.7248(15)
_cell_length_c 11.0292(19)
_cell_measurement_temperature 193(2)
_cell_volume 866.2(3)
_computing_structure_refinement 'SHELXL-97 (Sheldrick, 1997)'
_computing_structure_solution 'SHELXS-97 (Sheldrick, 1990)'
_diffrn_ambient_temperature 193(2)
_diffrn_measured_fraction_theta_full 0.972
_diffrn_measured_fraction_theta_max 0.972
_diffrn_radiation_monochromator graphite
_diffrn_radiation_source 'fine-focus sealed tube'
_diffrn_radiation_type MoK\a
_diffrn_radiation_wavelength 0.71073
_diffrn_reflns_av_R_equivalents 0.0370
_diffrn_reflns_av_sigmaI/netI 0.0343
_diffrn_reflns_limit_h_max 11
_diffrn_reflns_limit_h_min -12
_diffrn_reflns_limit_k_max 11
_diffrn_reflns_limit_k_min -11
_diffrn_reflns_limit_l_max 14
_diffrn_reflns_limit_l_min -14
_diffrn_reflns_number 7828
_diffrn_reflns_theta_full 28.28
_diffrn_reflns_theta_max 28.28
_diffrn_reflns_theta_min 2.61
_exptl_absorpt_coefficient_mu 0.646
_exptl_absorpt_correction_T_max 0.914
_exptl_absorpt_correction_T_min 0.706
_exptl_absorpt_correction_type numerical
_exptl_absorpt_process_details 'SHELX ellipsoidal'
_exptl_crystal_density_diffrn 1.063
_exptl_crystal_F_000 300
_exptl_crystal_size_max 0.40
_exptl_crystal_size_mid 0.20
_exptl_crystal_size_min 0.08
_refine_diff_density_max 0.685
_refine_diff_density_min -0.354
_refine_diff_density_rms 0.068
_refine_ls_extinction_method none
_refine_ls_goodness_of_fit_ref 1.072
_refine_ls_hydrogen_treatment mixed
_refine_ls_matrix_type full
_refine_ls_number_parameters 127
_refine_ls_number_reflns 2094
_refine_ls_number_restraints 0
_refine_ls_restrained_S_all 1.072
_refine_ls_R_factor_all 0.0588
_refine_ls_R_factor_gt 0.0421
_refine_ls_shift/su_max 0.004
_refine_ls_shift/su_mean 0.001
_refine_ls_structure_factor_coef Fsqd
_refine_ls_weighting_details 'calc w=1/[\s^2^(Fo^2^)+(0.0782P)^2^+0.0845P] where P=(Fo^2^+2Fc^2^)/3'
_refine_ls_weighting_scheme calc
_refine_ls_wR_factor_gt 0.1163
_refine_ls_wR_factor_ref 0.1254
_reflns_number_gt 1573
_reflns_number_total 2094
_reflns_threshold_expression >2sigma(I)
_cod_data_source_file ja046906csi20040810_111000.cif
_cod_data_source_block f37lell
_cod_database_code 4112988

loop_
_symmetry_equiv_pos_as_xyz
'x, y, z'
'-x+1/2, y+1/2, -z+1/2'
'-x, -y, -z'
'x-1/2, -y-1/2, z-1/2'

loop_
_atom_site_label
_atom_site_type_symbol
_atom_site_fract_x
_atom_site_fract_y
_atom_site_fract_z
_atom_site_U_iso_or_equiv
_atom_site_adp_type
_atom_site_occupancy
_atom_site_symmetry_multiplicity
_atom_site_calc_flag
_atom_site_refinement_flags
Cr1 Cr 0.0000 0.0000 0.0000 0.02749(17) Uani 1 2 d S
O1 O 0.18851(15) 0.12579(17) 0.03444(12) 0.0356(3) Uani 1 1 d .
C4 C 0.2340(3) 0.2291(3) -0.0542(2) 0.0480(6) Uani 1 1 d .
C1 C 0.3021(3) 0.1208(4) 0.1491(2) 0.0581(7) Uani 1 1 d .
C3 C 0.3748(3) 0.3009(5) 0.0142(3) 0.0909(12) Uani 1 1 d .
H3A H 0.4516 0.2940 -0.0358 0.109 Uiso 1 1 calc R
H3B H 0.3581 0.4105 0.0300 0.109 Uiso 1 1 calc R
C2 C 0.4224(4) 0.2227(6) 0.1274(3) 0.1042(16) Uani 1 1 d .
H2A H 0.4487 0.2974 0.1962 0.125 Uiso 1 1 calc R
H2B H 0.5119 0.1612 0.1248 0.125 Uiso 1 1 calc R
B1 B -0.1132(3) 0.1540(3) 0.1552(3) 0.0451(6) Uani 1 1 d .
B2 B -0.1658(3) 0.2383(3) 0.0031(3) 0.0456(6) Uani 1 1 d .
H21 H -0.103(3) 0.194(3) -0.075(2) 0.046(6) Uiso 1 1 d .
H22 H -0.290(3) 0.226(3) -0.028(2) 0.055(7) Uiso 1 1 d .
H23 H -0.132(3) 0.370(4) 0.002(3) 0.078(9) Uiso 1 1 d .
B3 B -0.0702(5) 0.3539(3) 0.1330(3) 0.0600(8) Uani 1 1 d .
H32 H 0.045(4) 0.387(3) 0.133(3) 0.073(9) Uiso 1 1 d .
H12 H -0.216(3) 0.122(3) 0.189(2) 0.053(7) Uiso 1 1 d .
H13 H -0.056(3) 0.239(3) 0.223(2) 0.059(7) Uiso 1 1 d .
H11 H -0.030(3) 0.068(3) 0.164(2) 0.038(6) Uiso 1 1 d .
H81 H 0.151(3) 0.301(4) -0.082(3) 0.065(8) Uiso 1 1 d .
H82 H 0.240(4) 0.167(4) -0.126(3) 0.081(10) Uiso 1 1 d .
H52 H 0.312(5) 0.015(4) 0.167(5) 0.098(16) Uiso 1 1 d .
H51 H 0.257(4) 0.158(4) 0.215(3) 0.080(10) Uiso 1 1 d .
H31 H -0.137(4) 0.436(5) 0.162(3) 0.089(10) Uiso 1 1 d .

loop_
_atom_site_aniso_label
_atom_site_aniso_U_11
_atom_site_aniso_U_22
_atom_site_aniso_U_33
_atom_site_aniso_U_23
_atom_site_aniso_U_13
_atom_site_aniso_U_12
Cr1 0.0270(3) 0.0293(2) 0.0266(2) -0.00082(17) 0.00660(17) -0.00045(16)
O1 0.0329(7) 0.0421(8) 0.0300(7) 0.0030(6) 0.0031(6) -0.0051(6)
C4 0.0472(14) 0.0509(14) 0.0453(14) 0.0078(11) 0.0088(11) -0.0158(11)
C1 0.0466(15) 0.077(2) 0.0415(13) 0.0046(14) -0.0095(12) -0.0143(13)
C3 0.0550(18) 0.111(3) 0.096(3) 0.036(2) -0.0081(17) -0.0411(18)
C2 0.069(2) 0.170(4) 0.063(2) 0.016(2) -0.0098(16) -0.064(3)
B1 0.0559(17) 0.0394(13) 0.0470(14) -0.0058(11) 0.0263(13) -0.0010(12)
B2 0.0435(15) 0.0409(14) 0.0543(16) 0.0006(12) 0.0151(13) 0.0093(11)
B3 0.089(3) 0.0370(14) 0.0615(19) -0.0111(13) 0.0336(18) 0.0009(15)

loop_
_atom_type_symbol
_atom_type_description
_atom_type_scat_dispersion_real
_atom_type_scat_dispersion_imag
_atom_type_scat_source
C C 0.0033 0.0016 'International Tables Vol C Tables 4.2.6.8 and 6.1.1.4'
H H 0.0000 0.0000 'International Tables Vol C Tables 4.2.6.8 and 6.1.1.4'
B B 0.0013 0.0007 'International Tables Vol C Tables 4.2.6.8 and 6.1.1.4'
O O 0.0106 0.0060 'International Tables Vol C Tables 4.2.6.8 and 6.1.1.4'
Cr Cr 0.3209 0.6236 'International Tables Vol C Tables 4.2.6.8 and 6.1.1.4'

loop_
_geom_angle_atom_site_label_1
_geom_angle_atom_site_label_2
_geom_angle_atom_site_label_3
_geom_angle
_geom_angle_site_symmetry_1
_geom_angle_site_symmetry_3
O1 Cr1 O1 180.00(8) . 3
O1 Cr1 H21 85.9(7) . .
O1 Cr1 H21 94.1(7) 3 .
O1 Cr1 H11 87.3(7) . .
O1 Cr1 H11 92.7(7) 3 .
H21 Cr1 H11 88.6(10) . .
C1 O1 C4 110.08(18) . .
C1 O1 Cr1 125.00(15) . .
C4 O1 Cr1 124.86(13) . .
O1 C4 C3 105.5(2) . .
O1 C4 H81 106.3(17) . .
C3 C4 H81 115.0(17) . .
O1 C4 H82 106(2) . .
C3 C4 H82 117(2) . .
H81 C4 H82 106(2) . .
O1 C1 C2 105.3(2) . .
O1 C1 H52 103(3) . .
C2 C1 H52 126(3) . .
O1 C1 H51 107.2(19) . .
C2 C1 H51 112(2) . .
H52 C1 H51 102(3) . .
C2 C3 C4 108.3(3) . .
C2 C3 H3A 110.0 . .
C4 C3 H3A 110.0 . .
C2 C3 H3B 110.0 . .
C4 C3 H3B 110.0 . .
H3A C3 H3B 108.4 . .
C3 C2 C1 109.6(3) . .
C3 C2 H2A 109.8 . .
C1 C2 H2A 109.8 . .
C3 C2 H2B 109.8 . .
C1 C2 H2B 109.8 . .
H2A C2 H2B 108.2 . .
B2 B1 B3 60.26(17) . .
B2 B1 H12 109.3(13) . .
B3 B1 H12 120.3(13) . .
B2 B1 H13 110.3(14) . .
B3 B1 H13 50.0(14) . .
H12 B1 H13 105.0(19) . .
B2 B1 H11 114.8(12) . .
B3 B1 H11 121.2(13) . .
H12 B1 H11 115.9(18) . .
H13 B1 H11 100.7(18) . .
B1 B2 B3 60.37(17) . .
B1 B2 H21 117.6(11) . .
B3 B2 H21 120.9(11) . .
B1 B2 H22 107.2(14) . .
B3 B2 H22 125.5(14) . .
H21 B2 H22 111.7(17) . .
B1 B2 H23 112.8(14) . .
B3 B2 H23 52.5(14) . .
H21 B2 H23 97.3(18) . .
H22 B2 H23 109.9(19) . .
B2 B3 B1 59.36(16) . .
B2 B3 H23 40.8(12) . .
B1 B3 H23 100.2(13) . .
B2 B3 H32 116.6(15) . .
B1 B3 H32 119.4(16) . .
H23 B3 H32 98.2(19) . .
B2 B3 H13 96.8(12) . .
B1 B3 H13 37.5(11) . .
H23 B3 H13 137.6(17) . .
H32 B3 H13 104.3(19) . .
B2 B3 H31 114.2(19) . .
B1 B3 H31 117(2) . .
H23 B3 H31 97(2) . .
H32 B3 H31 117(3) . .
H13 B3 H31 104(2) . .

loop_
_geom_bond_atom_site_label_1
_geom_bond_atom_site_label_2
_geom_bond_distance
_geom_bond_site_symmetry_2
Cr1 O1 2.0209(14) .
Cr1 O1 2.0209(14) 3
Cr1 H21 2.03(2) .
Cr1 H11 1.98(2) .
O1 C1 1.457(3) .
O1 C4 1.457(3) .
C4 C3 1.490(4) .
C4 H81 0.99(3) .
C4 H82 0.97(3) .
C1 C2 1.481(4) .
C1 H52 0.94(3) .
C1 H51 0.97(3) .
C3 C2 1.406(5) .
C3 H3A 0.9900 .
C3 H3B 0.9900 .
C2 H2A 0.9900 .
C2 H2B 0.9900 .
B1 B2 1.798(4) .
B1 B3 1.817(4) .
B1 H12 1.12(3) .
B1 H13 1.11(3) .
B1 H11 1.06(2) .
B2 B3 1.815(5) .
B2 H21 1.20(2) .
B2 H22 1.13(3) .
B2 H23 1.19(3) .
B3 H23 1.44(3) .
B3 H32 1.10(3) .
B3 H13 1.39(3) .
B3 H31 1.04(4) .
